data_7713845
loop_
_publ_author_name
'Chang, Wen-Chieh'
'Du, Wan-Ting'
'Lin, Yi-Xuan'
'Jhang, Ruei-Lin'
'Hsieh, Chung-Hung'

_publ_section_title
;
 Phosphine/Thiolate Containing Dinitrosyl Cobalt Complexes (DNCCs):
 Synthesis, Characterization, Interconversion, X-ray Diffraction
 Identification, and Its NO Releasing
;
_journal_name_full 'Dalton Transactions'
_journal_paper_doi 10.1039/D3DT01681A
_journal_year 2023
_chemical_formula_moiety 'C36 H30 Co N2 O2 P S2'
_chemical_formula_sum 'C36 H30 Co N2 O2 P S2'
_chemical_formula_weight 676.64
_space_group_IT_number 2
_space_group_name_Hall '-P 1'
_space_group_name_H-M_alt 'P -1'
_symmetry_cell_setting triclinic
_symmetry_space_group_name_H-M 'P -1'
_atom_sites_solution_hydrogens geom
_atom_sites_solution_primary direct
_atom_sites_solution_secondary difmap
_audit_creation_method SHELXL-97
_audit_update_record
;
2018-09-13 deposited with the CCDC.	2023-08-16 downloaded from the CCDC.
;
_cell_angle_alpha 98.004(7)
_cell_angle_beta 92.466(6)
_cell_angle_gamma 97.493(7)
_cell_formula_units_Z 4
_cell_length_a 11.051(3)
_cell_length_b 16.554(5)
_cell_length_c 18.159(5)
_cell_measurement_reflns_used 4058
_cell_measurement_temperature 200(2)
_cell_measurement_theta_max 24.82
_cell_measurement_theta_min 2.42
_cell_volume 3255.2(16)
_computing_molecular_graphics 'Ortep-3 for Windows (Farrugia, 1997)'
_computing_publication_material 'WinGX publication routines (Farrugia, 2005)'
_computing_structure_refinement 'SHELXL-2014/7 (Sheldrick, 2014)'
_computing_structure_solution 'SHELXL-2014/7 (Sheldrick, 2014)'
_diffrn_ambient_temperature 200(2)
_diffrn_measured_fraction_theta_full 0.983
_diffrn_measured_fraction_theta_max 0.983
_diffrn_measurement_device_type 'Bruker APEX2'
_diffrn_radiation_monochromator graphite
_diffrn_radiation_source 'fine-focus sealed tube'
_diffrn_radiation_type MoK\a
_diffrn_radiation_wavelength 0.71073
_diffrn_reflns_av_R_equivalents 0.0843
_diffrn_reflns_av_sigmaI/netI 0.1823
_diffrn_reflns_limit_h_max 13
_diffrn_reflns_limit_h_min -11
_diffrn_reflns_limit_k_max 18
_diffrn_reflns_limit_k_min -19
_diffrn_reflns_limit_l_max 21
_diffrn_reflns_limit_l_min -21
_diffrn_reflns_number 28704
_diffrn_reflns_theta_full 25.03
_diffrn_reflns_theta_max 25.03
_diffrn_reflns_theta_min 1.13
_exptl_absorpt_coefficient_mu 0.740
_exptl_absorpt_correction_T_max 0.9854
_exptl_absorpt_correction_T_min 0.8140
_exptl_absorpt_correction_type multi-scan
_exptl_crystal_colour black
_exptl_crystal_density_diffrn 1.381
_exptl_crystal_density_method 'not measured'
_exptl_crystal_description prism
_exptl_crystal_F_000 1400
_exptl_crystal_size_max 0.29
_exptl_crystal_size_mid 0.14
_exptl_crystal_size_min 0.02
_refine_diff_density_max 0.360
_refine_diff_density_min -0.395
_refine_diff_density_rms 0.059
_refine_ls_extinction_method none
_refine_ls_goodness_of_fit_ref 0.962
_refine_ls_hydrogen_treatment constr
_refine_ls_matrix_type full
_refine_ls_number_parameters 793
_refine_ls_number_reflns 11299
_refine_ls_number_restraints 3
_refine_ls_restrained_S_all 0.961
_refine_ls_R_factor_all 0.1903
_refine_ls_R_factor_gt 0.0743
_refine_ls_shift/su_max 0.001
_refine_ls_shift/su_mean 0.000
_refine_ls_structure_factor_coef Fsqd
_refine_ls_weighting_details 'calc w=1/[\s^2^(Fo^2^)+(0.0492P)^2^+0.0000P] where P=(Fo^2^+2Fc^2^)/3'
_refine_ls_weighting_scheme calc
_refine_ls_wR_factor_gt 0.1051
_refine_ls_wR_factor_ref 0.1345
_reflns_number_gt 5038
_reflns_number_total 11299
_reflns_threshold_expression >2sigma(I)
_cod_data_source_file d3dt01681a2.cif
_cod_data_source_block a17474
_cod_original_cell_volume 3255.1(17)
_cod_database_code 7713845

loop_
_symmetry_equiv_pos_as_xyz
'x, y, z'
'-x, -y, -z'

loop_
_atom_site_label
_atom_site_type_symbol
_atom_site_fract_x
_atom_site_fract_y
_atom_site_fract_z
_atom_site_U_iso_or_equiv
_atom_site_adp_type
_atom_site_occupancy
_atom_site_symmetry_multiplicity
_atom_site_calc_flag
_atom_site_refinement_flags
_atom_site_disorder_assembly
_atom_site_disorder_group
C1 C 0.0542(5) 0.9682(4) 0.8729(3) 0.0579(17) Uani 1 1 d D . .
C2 C -0.0440(5) 0.9830(4) 0.8303(3) 0.0535(16) Uani 1 1 d D . .
H2 H -0.0762 0.9435 0.7887 0.064 Uiso 1 1 calc R . .
C3 C -0.0966(5) 1.0533(4) 0.8463(4) 0.0648(18) Uani 1 1 d D . .
H3 H -0.1652 1.0617 0.8163 0.078 Uiso 1 1 calc R . .
C4 C -0.0515(6) 1.1109(4) 0.9045(5) 0.096(3) Uani 1 1 d D . .
H4 H -0.0879 1.1597 0.9155 0.116 Uiso 1 1 calc R . .
C5 C 0.0460(7) 1.0984(5) 0.9469(5) 0.146(4) Uani 1 1 d D . .
H5 H 0.0784 1.1390 0.9876 0.175 Uiso 1 1 calc R . .
C6 C 0.0991(6) 1.0274(5) 0.9319(4) 0.118(3) Uani 1 1 d D . .
H6 H 0.1671 1.0193 0.9625 0.142 Uiso 1 1 calc R . .
C7 C 0.0866(5) 0.5939(3) 0.7589(3) 0.0439(14) Uani 1 1 d . . .
C8 C 0.1673(5) 0.5396(4) 0.7362(3) 0.0540(16) Uani 1 1 d . . .
H8 H 0.2499 0.5603 0.7298 0.065 Uiso 1 1 calc R . .
C9 C 0.1292(8) 0.4556(5) 0.7226(3) 0.071(2) Uani 1 1 d . . .
H9 H 0.1859 0.4194 0.7065 0.086 Uiso 1 1 calc R . .
C10 C 0.0115(8) 0.4237(4) 0.7320(3) 0.081(2) Uani 1 1 d . . .
H10 H -0.0139 0.3660 0.7224 0.098 Uiso 1 1 calc R . .
C11 C -0.0675(6) 0.4756(5) 0.7550(3) 0.0731(19) Uani 1 1 d . . .
H11 H -0.1498 0.4541 0.7615 0.088 Uiso 1 1 calc R . .
C12 C -0.0312(5) 0.5600(4) 0.7694(3) 0.0547(16) Uani 1 1 d . . .
H12 H -0.0885 0.5952 0.7869 0.066 Uiso 1 1 calc R . .
C13 C 0.4258(6) 0.8524(3) 0.1876(3) 0.0521(16) Uani 1 1 d . . .
C14 C 0.5409(6) 0.8941(4) 0.2090(3) 0.0551(16) Uani 1 1 d . . .
H14 H 0.5743 0.8939 0.2581 0.066 Uiso 1 1 calc R . .
C15 C 0.6084(6) 0.9360(4) 0.1607(4) 0.0652(18) Uani 1 1 d . . .
H15 H 0.6883 0.9632 0.1765 0.078 Uiso 1 1 calc R . .
C16 C 0.5617(8) 0.9387(4) 0.0906(4) 0.075(2) Uani 1 1 d . . .
H16 H 0.6082 0.9683 0.0578 0.090 Uiso 1 1 calc R . .
C17 C 0.4458(8) 0.8981(5) 0.0675(4) 0.077(2) Uani 1 1 d . . .
H17 H 0.4125 0.8995 0.0187 0.093 Uiso 1 1 calc R . .
C18 C 0.3795(6) 0.8557(4) 0.1156(4) 0.0609(18) Uani 1 1 d . . .
H18 H 0.3000 0.8280 0.0995 0.073 Uiso 1 1 calc R . .
C19 C 0.3560(5) 0.6748(3) 0.4709(3) 0.0465(15) Uani 1 1 d . . .
C20 C 0.2950(5) 0.6928(3) 0.5340(4) 0.0689(19) Uani 1 1 d . . .
H20 H 0.2239 0.7191 0.5306 0.083 Uiso 1 1 calc R . .
C21 C 0.3328(7) 0.6742(4) 0.6018(4) 0.088(2) Uani 1 1 d . . .
H21 H 0.2880 0.6879 0.6442 0.105 Uiso 1 1 calc R . .
C22 C 0.4339(6) 0.6363(4) 0.6088(4) 0.0767(19) Uani 1 1 d . . .
H22 H 0.4609 0.6233 0.6556 0.092 Uiso 1 1 calc R . .
C23 C 0.4957(5) 0.6173(4) 0.5463(4) 0.078(2) Uani 1 1 d . . .
H23 H 0.5662 0.5904 0.5499 0.094 Uiso 1 1 calc R . .
C24 C 0.4580(5) 0.6363(4) 0.4790(4) 0.0711(19) Uani 1 1 d . . .
H24 H 0.5032 0.6227 0.4368 0.085 Uiso 1 1 calc R . .
C25 C 0.8255(4) 0.8630(3) 0.5745(2) 0.0323(13) Uani 1 1 d . . .
C26 C 0.8561(4) 0.9455(3) 0.6047(2) 0.0421(14) Uani 1 1 d . . .
H26 H 0.9352 0.9733 0.5991 0.051 Uiso 1 1 calc R . .
C27 C 0.7722(5) 0.9868(3) 0.6424(3) 0.0468(15) Uani 1 1 d . . .
H27 H 0.7931 1.0433 0.6624 0.056 Uiso 1 1 calc R . .
C28 C 0.6589(5) 0.9467(4) 0.6512(3) 0.0497(16) Uani 1 1 d . . .
H28 H 0.6009 0.9753 0.6773 0.060 Uiso 1 1 calc R . .
C29 C 0.6290(4) 0.8658(4) 0.6224(3) 0.0587(17) Uani 1 1 d . . .
H29 H 0.5501 0.8380 0.6288 0.070 Uiso 1 1 calc R . .
C30 C 0.7116(4) 0.8240(3) 0.5844(3) 0.0447(14) Uani 1 1 d . . .
H30 H 0.6896 0.7675 0.5647 0.054 Uiso 1 1 calc R . .
C31 C 0.9046(4) 0.7041(3) 0.5236(3) 0.0311(13) Uani 1 1 d . . .
C32 C 0.8219(5) 0.6570(4) 0.4706(3) 0.0485(15) Uani 1 1 d . . .
H32 H 0.7845 0.6822 0.4334 0.058 Uiso 1 1 calc R . .
C33 C 0.7929(5) 0.5735(4) 0.4713(3) 0.0556(16) Uani 1 1 d . . .
H33 H 0.7351 0.5416 0.4348 0.067 Uiso 1 1 calc R . .
C34 C 0.8468(6) 0.5365(4) 0.5242(4) 0.0564(16) Uani 1 1 d . . .
H34 H 0.8265 0.4790 0.5244 0.068 Uiso 1 1 calc R . .
C35 C 0.9300(6) 0.5821(4) 0.5768(3) 0.0614(17) Uani 1 1 d . . .
H35 H 0.9681 0.5564 0.6134 0.074 Uiso 1 1 calc R . .
C36 C 0.9583(5) 0.6652(4) 0.5763(3) 0.0449(14) Uani 1 1 d . . .
H36 H 1.0160 0.6966 0.6130 0.054 Uiso 1 1 calc R . .
C37 C 1.0831(4) 0.8540(3) 0.5623(3) 0.0296(12) Uani 1 1 d . . .
C38 C 1.1089(4) 0.8564(3) 0.6376(3) 0.0429(14) Uani 1 1 d . . .
H38 H 1.0468 0.8366 0.6678 0.051 Uiso 1 1 calc R . .
C39 C 1.2233(5) 0.8871(3) 0.6693(3) 0.0541(16) Uani 1 1 d . . .
H39 H 1.2410 0.8875 0.7210 0.065 Uiso 1 1 calc R . .
C40 C 1.3112(5) 0.9170(4) 0.6264(4) 0.068(2) Uani 1 1 d . . .
H40 H 1.3901 0.9395 0.6485 0.081 Uiso 1 1 calc R . .
C41 C 1.2873(5) 0.9151(3) 0.5517(4) 0.0638(18) Uani 1 1 d . . .
H41 H 1.3500 0.9353 0.5221 0.077 Uiso 1 1 calc R . .
C42 C 1.1729(5) 0.8840(3) 0.5190(3) 0.0448(15) Uani 1 1 d . . .
H42 H 1.1561 0.8832 0.4672 0.054 Uiso 1 1 calc R . .
C43 C 0.9211(4) 0.8308(3) 0.4288(2) 0.0323(13) Uani 1 1 d . . .
C44 C 0.9931(4) 0.7947(3) 0.3768(3) 0.0442(14) Uani 1 1 d . . .
H44 H 1.0439 0.7563 0.3902 0.053 Uiso 1 1 calc R . .
C45 C 0.9914(5) 0.8142(3) 0.3057(3) 0.0499(15) Uani 1 1 d . . .
H45 H 1.0432 0.7907 0.2708 0.060 Uiso 1 1 calc R . .
C46 C 0.9157(5) 0.8673(3) 0.2849(3) 0.0473(15) Uani 1 1 d . . .
H46 H 0.9132 0.8794 0.2353 0.057 Uiso 1 1 calc R . .
C47 C 0.8438(5) 0.9028(3) 0.3357(3) 0.0460(14) Uani 1 1 d . . .
H47 H 0.7916 0.9399 0.3213 0.055 Uiso 1 1 calc R . .
C48 C 0.8461(4) 0.8853(3) 0.4075(3) 0.0391(14) Uani 1 1 d . . .
H48 H 0.7961 0.9106 0.4425 0.047 Uiso 1 1 calc R . .
C49 C 0.3741(4) 0.6421(3) 0.9767(3) 0.0331(13) Uani 1 1 d . . .
C50 C 0.2738(4) 0.6192(3) 0.9273(3) 0.0419(14) Uani 1 1 d . . .
H50 H 0.2845 0.6142 0.8753 0.050 Uiso 1 1 calc R . .
C51 C 0.1587(5) 0.6035(3) 0.9517(3) 0.0543(16) Uani 1 1 d . . .
H51 H 0.0900 0.5876 0.9170 0.065 Uiso 1 1 calc R . .
C52 C 0.1439(5) 0.6110(3) 1.0268(4) 0.0630(18) Uani 1 1 d . . .
H52 H 0.0642 0.6007 1.0440 0.076 Uiso 1 1 calc R . .
C53 C 0.2408(6) 0.6330(3) 1.0764(3) 0.0605(17) Uani 1 1 d . . .
H53 H 0.2292 0.6370 1.1283 0.073 Uiso 1 1 calc R . .
C54 C 0.3571(5) 0.6496(3) 1.0523(3) 0.0484(15) Uani 1 1 d . . .
H54 H 0.4251 0.6660 1.0874 0.058 Uiso 1 1 calc R . .
C55 C 0.6349(4) 0.6666(3) 1.0171(3) 0.0334(13) Uani 1 1 d . . .
C56 C 0.6478(4) 0.7314(3) 1.0755(3) 0.0471(15) Uani 1 1 d . . .
H56 H 0.5984 0.7742 1.0748 0.057 Uiso 1 1 calc R . .
C57 C 0.7312(5) 0.7342(4) 1.1343(3) 0.0620(17) Uani 1 1 d . . .
H57 H 0.7396 0.7787 1.1740 0.074 Uiso 1 1 calc R . .
C58 C 0.8017(5) 0.6729(4) 1.1353(3) 0.0628(18) Uani 1 1 d . . .
H58 H 0.8596 0.6754 1.1760 0.075 Uiso 1 1 calc R . .
C59 C 0.7912(5) 0.6081(4) 1.0794(4) 0.0562(17) Uani 1 1 d . . .
H59 H 0.8405 0.5654 1.0815 0.067 Uiso 1 1 calc R . .
C60 C 0.7080(4) 0.6049(3) 1.0194(3) 0.0438(14) Uani 1 1 d . . .
H60 H 0.7011 0.5603 0.9797 0.053 Uiso 1 1 calc R . .
C61 C 0.5426(4) 0.5894(3) 0.8676(3) 0.0359(13) Uani 1 1 d . . .
C62 C 0.4920(5) 0.5085(4) 0.8653(3) 0.0515(15) Uani 1 1 d . . .
H62 H 0.4434 0.4929 0.9043 0.062 Uiso 1 1 calc R . .
C63 C 0.5113(5) 0.4505(4) 0.8075(3) 0.0590(17) Uani 1 1 d . . .
H63 H 0.4758 0.3949 0.8067 0.071 Uiso 1 1 calc R . .
C64 C 0.5802(5) 0.4709(4) 0.7511(3) 0.0561(17) Uani 1 1 d . . .
H64 H 0.5925 0.4301 0.7109 0.067 Uiso 1 1 calc R . .
C65 C 0.6317(5) 0.5508(4) 0.7527(3) 0.0555(16) Uani 1 1 d . . .
H65 H 0.6813 0.5652 0.7139 0.067 Uiso 1 1 calc R . .
C66 C 0.6126(4) 0.6106(3) 0.8099(3) 0.0481(15) Uani 1 1 d . . .
H66 H 0.6473 0.6663 0.8099 0.058 Uiso 1 1 calc R . .
C67 C 0.5427(4) 0.7623(3) 0.9113(2) 0.0326(13) Uani 1 1 d . . .
C68 C 0.6571(4) 0.8090(3) 0.9199(3) 0.0420(14) Uani 1 1 d . . .
H68 H 0.7219 0.7921 0.9475 0.050 Uiso 1 1 calc R . .
C69 C 0.6765(5) 0.8800(3) 0.8882(3) 0.0470(15) Uani 1 1 d . . .
H69 H 0.7549 0.9122 0.8942 0.056 Uiso 1 1 calc R . .
C70 C 0.5839(6) 0.9047(3) 0.8482(3) 0.0498(15) Uani 1 1 d . . .
H70 H 0.5979 0.9534 0.8258 0.060 Uiso 1 1 calc R . .
C71 C 0.4711(6) 0.8585(4) 0.8409(3) 0.0596(17) Uani 1 1 d . . .
H71 H 0.4064 0.8760 0.8135 0.072 Uiso 1 1 calc R . .
C72 C 0.4489(5) 0.7877(3) 0.8720(3) 0.0472(15) Uani 1 1 d . . .
H72 H 0.3697 0.7565 0.8665 0.057 Uiso 1 1 calc R . .
N1 N -0.0534(5) 0.7317(3) 0.8988(3) 0.0815(18) Uani 1 1 d . . .
N2 N -0.1200(4) 0.7717(3) 0.7600(3) 0.0744(17) Uani 1 1 d . . .
N3 N 0.4917(5) 0.8629(4) 0.4049(3) 0.0831(19) Uani 1 1 d . . .
N4 N 0.5705(4) 0.7305(3) 0.3222(3) 0.0708(16) Uani 1 1 d . . .
O1 O -0.0809(4) 0.7032(3) 0.9497(3) 0.0979(17) Uani 1 1 d . . .
O2 O -0.2152(4) 0.7617(3) 0.7341(2) 0.0965(16) Uani 1 1 d . . .
O3 O 0.5350(4) 0.9151(3) 0.4470(3) 0.0976(17) Uani 1 1 d . . .
O4 O 0.6615(4) 0.7078(2) 0.3152(2) 0.0779(13) Uani 1 1 d . . .
P1 P 0.93389(11) 0.81186(8) 0.52271(7) 0.0345(4) Uani 1 1 d . . .
P2 P 0.52293(11) 0.66559(8) 0.94397(7) 0.0342(4) Uani 1 1 d . . .
S1 S 0.13070(13) 0.88144(10) 0.85440(9) 0.0707(5) Uani 1 1 d . . .
S2 S 0.13798(12) 0.69946(9) 0.77230(7) 0.0486(4) Uani 1 1 d . . .
S3 S 0.33558(13) 0.79712(11) 0.24543(8) 0.0700(5) Uani 1 1 d . . .
S4 S 0.29952(12) 0.69662(9) 0.38501(8) 0.0601(5) Uani 1 1 d . . .
Co1 Co -0.00754(7) 0.76744(5) 0.82438(4) 0.0575(3) Uani 1 1 d . . .
Co2 Co 0.45310(6) 0.77899(5) 0.34495(4) 0.0536(3) Uani 1 1 d . . .

loop_
_atom_site_aniso_label
_atom_site_aniso_U_11
_atom_site_aniso_U_22
_atom_site_aniso_U_33
_atom_site_aniso_U_23
_atom_site_aniso_U_13
_atom_site_aniso_U_12
C1 0.047(4) 0.051(5) 0.067(5) -0.020(4) 0.019(3) -0.004(3)
C2 0.063(4) 0.039(4) 0.053(4) -0.001(3) 0.016(3) -0.009(3)
C3 0.063(4) 0.045(5) 0.084(5) 0.002(4) 0.020(4) 0.002(4)
C4 0.055(5) 0.068(6) 0.149(7) -0.045(5) 0.018(5) 0.007(4)
C5 0.061(5) 0.138(8) 0.199(9) -0.111(7) -0.017(6) 0.023(5)
C6 0.064(5) 0.126(7) 0.139(7) -0.079(6) -0.021(5) 0.034(5)
C7 0.050(4) 0.043(4) 0.038(3) 0.000(3) -0.003(3) 0.015(3)
C8 0.065(4) 0.056(5) 0.042(4) 0.001(3) 0.002(3) 0.022(4)
C9 0.107(6) 0.066(6) 0.046(4) -0.001(4) 0.000(4) 0.043(5)
C10 0.120(7) 0.043(5) 0.079(5) -0.001(4) -0.026(5) 0.021(5)
C11 0.081(5) 0.054(6) 0.082(5) 0.019(4) -0.016(4) -0.003(5)
C12 0.053(4) 0.049(5) 0.062(4) 0.004(4) -0.009(3) 0.014(3)
C13 0.063(4) 0.054(4) 0.042(4) -0.002(3) 0.007(3) 0.026(4)
C14 0.065(5) 0.052(5) 0.052(4) 0.007(4) 0.007(4) 0.020(4)
C15 0.077(5) 0.054(5) 0.066(5) 0.006(4) 0.004(4) 0.016(4)
C16 0.112(7) 0.054(5) 0.068(6) 0.014(4) 0.023(5) 0.033(5)
C17 0.125(7) 0.075(6) 0.041(5) -0.001(4) -0.001(5) 0.058(5)
C18 0.072(4) 0.063(5) 0.048(5) -0.013(4) -0.007(4) 0.038(4)
C19 0.042(3) 0.027(4) 0.067(4) -0.002(3) 0.015(3) -0.003(3)
C20 0.082(5) 0.048(5) 0.089(5) 0.021(4) 0.043(4) 0.033(4)
C21 0.123(6) 0.074(6) 0.085(6) 0.030(4) 0.052(5) 0.050(5)
C22 0.084(5) 0.076(5) 0.075(5) 0.029(4) 0.017(4) 0.007(4)
C23 0.050(4) 0.101(6) 0.091(6) 0.032(5) 0.014(4) 0.018(4)
C24 0.051(4) 0.093(6) 0.073(5) 0.012(4) 0.016(4) 0.020(4)
C25 0.021(3) 0.039(4) 0.034(3) -0.003(3) -0.003(2) 0.001(3)
C26 0.029(3) 0.052(4) 0.042(3) -0.005(3) 0.007(3) 0.004(3)
C27 0.036(3) 0.050(4) 0.049(4) -0.009(3) -0.002(3) 0.004(3)
C28 0.041(4) 0.054(5) 0.052(4) -0.012(3) 0.008(3) 0.021(3)
C29 0.031(3) 0.061(5) 0.084(5) -0.001(4) 0.022(3) 0.012(3)
C30 0.031(3) 0.041(4) 0.060(4) 0.000(3) 0.000(3) 0.001(3)
C31 0.032(3) 0.026(4) 0.036(3) 0.004(3) 0.000(3) 0.004(3)
C32 0.046(4) 0.042(4) 0.055(4) 0.007(3) -0.005(3) 0.001(3)
C33 0.054(4) 0.047(5) 0.056(4) -0.003(4) -0.005(3) -0.013(3)
C34 0.074(5) 0.031(4) 0.060(5) 0.003(4) 0.010(4) -0.005(4)
C35 0.091(5) 0.032(5) 0.064(5) 0.014(4) -0.008(4) 0.013(4)
C36 0.061(4) 0.034(4) 0.037(4) 0.001(3) -0.007(3) 0.006(3)
C37 0.025(3) 0.027(3) 0.037(3) -0.002(3) 0.002(3) 0.008(2)
C38 0.032(3) 0.041(4) 0.052(4) 0.001(3) -0.004(3) 0.000(3)
C39 0.046(4) 0.041(4) 0.073(4) 0.004(3) -0.018(4) 0.010(3)
C40 0.025(4) 0.062(5) 0.103(6) -0.024(5) -0.016(4) 0.000(3)
C41 0.039(4) 0.045(4) 0.097(6) -0.021(4) 0.018(4) -0.003(3)
C42 0.033(3) 0.043(4) 0.055(4) -0.006(3) 0.009(3) 0.006(3)
C43 0.033(3) 0.030(3) 0.032(3) 0.000(3) 0.004(2) 0.002(3)
C44 0.050(3) 0.041(4) 0.043(4) 0.006(3) 0.005(3) 0.013(3)
C45 0.047(4) 0.054(4) 0.045(4) 0.000(3) 0.006(3) 0.001(3)
C46 0.059(4) 0.044(4) 0.033(4) 0.002(3) -0.007(3) -0.009(3)
C47 0.051(4) 0.042(4) 0.043(4) 0.009(3) -0.014(3) 0.001(3)
C48 0.032(3) 0.040(4) 0.041(4) -0.008(3) -0.003(3) 0.006(3)
C49 0.034(3) 0.035(4) 0.032(3) 0.011(3) 0.004(3) 0.005(3)
C50 0.034(3) 0.049(4) 0.041(3) 0.010(3) -0.004(3) -0.002(3)
C51 0.025(3) 0.070(5) 0.066(5) 0.013(4) -0.004(3) -0.001(3)
C52 0.040(4) 0.074(5) 0.076(5) 0.010(4) 0.019(4) 0.005(3)
C53 0.063(4) 0.074(5) 0.043(4) 0.006(3) 0.016(4) 0.002(4)
C54 0.039(3) 0.060(4) 0.045(4) 0.009(3) 0.000(3) 0.001(3)
C55 0.028(3) 0.032(4) 0.037(3) 0.003(3) -0.001(2) -0.001(3)
C56 0.043(3) 0.048(4) 0.049(4) 0.006(3) -0.013(3) 0.006(3)
C57 0.062(4) 0.062(5) 0.055(4) -0.003(4) -0.020(3) 0.002(4)
C58 0.054(4) 0.068(5) 0.065(5) 0.025(4) -0.025(3) -0.001(4)
C59 0.036(3) 0.052(5) 0.084(5) 0.025(4) -0.011(3) 0.007(3)
C60 0.029(3) 0.038(4) 0.064(4) 0.011(3) 0.004(3) 0.001(3)
C61 0.037(3) 0.031(4) 0.037(3) 0.002(3) -0.002(3) -0.001(3)
C62 0.067(4) 0.039(4) 0.045(4) -0.001(4) 0.012(3) -0.001(3)
C63 0.087(5) 0.034(4) 0.051(4) -0.004(4) 0.006(4) -0.001(3)
C64 0.070(4) 0.047(5) 0.046(4) -0.018(4) -0.001(3) 0.018(4)
C65 0.061(4) 0.057(5) 0.046(4) -0.006(4) 0.014(3) 0.007(4)
C66 0.054(4) 0.036(4) 0.050(4) -0.003(3) 0.010(3) 0.000(3)
C67 0.034(3) 0.023(3) 0.040(3) 0.000(3) 0.005(3) 0.002(3)
C68 0.036(3) 0.039(4) 0.054(4) 0.015(3) 0.003(3) 0.009(3)
C69 0.047(4) 0.036(4) 0.056(4) 0.005(3) 0.017(3) -0.001(3)
C70 0.063(4) 0.034(4) 0.057(4) 0.017(3) 0.014(3) 0.009(3)
C71 0.060(4) 0.056(5) 0.068(4) 0.025(4) -0.009(3) 0.010(4)
C72 0.039(3) 0.042(4) 0.060(4) 0.016(3) -0.005(3) -0.001(3)
N1 0.099(4) 0.072(4) 0.083(5) 0.016(4) 0.060(4) 0.022(3)
N2 0.032(3) 0.063(4) 0.129(5) 0.012(3) 0.013(3) 0.008(3)
N3 0.119(5) 0.066(5) 0.049(4) -0.003(3) -0.001(3) -0.028(4)
N4 0.041(3) 0.086(4) 0.089(4) 0.027(3) -0.006(3) 0.012(3)
O1 0.108(4) 0.110(4) 0.099(4) 0.049(3) 0.051(3) 0.049(3)
O2 0.072(3) 0.134(4) 0.090(4) 0.047(3) 0.002(3) 0.010(3)
O3 0.094(4) 0.084(4) 0.095(4) -0.037(3) 0.030(3) -0.019(3)
O4 0.067(3) 0.083(3) 0.081(3) -0.013(2) -0.009(2) 0.032(3)
P1 0.0252(7) 0.0389(10) 0.0379(9) 0.0020(7) -0.0010(6) 0.0042(7)
P2 0.0310(8) 0.0334(10) 0.0377(9) 0.0043(7) -0.0012(6) 0.0040(7)
S1 0.0527(10) 0.0623(12) 0.0909(13) -0.0128(10) 0.0112(9) 0.0079(9)
S2 0.0438(9) 0.0505(11) 0.0520(10) 0.0038(8) 0.0065(7) 0.0113(8)
S3 0.0466(10) 0.1042(15) 0.0590(11) 0.0075(10) -0.0025(8) 0.0165(9)
S4 0.0406(9) 0.0674(12) 0.0663(11) -0.0085(9) 0.0008(8) 0.0049(8)
Co1 0.0506(5) 0.0513(6) 0.0723(6) 0.0049(5) 0.0194(5) 0.0124(4)
Co2 0.0507(5) 0.0527(6) 0.0529(5) -0.0046(5) -0.0037(4) 0.0055(4)

loop_
_atom_type_symbol
_atom_type_description
_atom_type_scat_dispersion_real
_atom_type_scat_dispersion_imag
_atom_type_scat_source
C C 0.0033 0.0016 'International Tables Vol C Tables 4.2.6.8 and 6.1.1.4'
H H 0.0000 0.0000 'International Tables Vol C Tables 4.2.6.8 and 6.1.1.4'
N N 0.0061 0.0033 'International Tables Vol C Tables 4.2.6.8 and 6.1.1.4'
O O 0.0106 0.0060 'International Tables Vol C Tables 4.2.6.8 and 6.1.1.4'
P P 0.1023 0.0942 'International Tables Vol C Tables 4.2.6.8 and 6.1.1.4'
S S 0.1246 0.1234 'International Tables Vol C Tables 4.2.6.8 and 6.1.1.4'
Co Co 0.3494 0.9721 'International Tables Vol C Tables 4.2.6.8 and 6.1.1.4'

loop_
_geom_angle_atom_site_label_1
_geom_angle_atom_site_label_2
_geom_angle_atom_site_label_3
_geom_angle
_geom_angle_site_symmetry_1
_geom_angle_site_symmetry_3
_geom_angle_publ_flag
C6 C1 C2 117.4(6) . . ?
C6 C1 S1 118.0(6) . . ?
C2 C1 S1 124.5(5) . . ?
C3 C2 C1 121.5(6) . . ?
C3 C2 H2 119.2 . . ?
C1 C2 H2 119.2 . . ?
C4 C3 C2 120.3(6) . . ?
C4 C3 H3 119.8 . . ?
C2 C3 H3 119.8 . . ?
C3 C4 C5 119.4(7) . . ?
C3 C4 H4 120.3 . . ?
C5 C4 H4 120.3 . . ?
C4 C5 C6 120.8(7) . . ?
C4 C5 H5 119.6 . . ?
C6 C5 H5 119.6 . . ?
C1 C6 C5 120.4(7) . . ?
C1 C6 H6 119.8 . . ?
C5 C6 H6 119.8 . . ?
C12 C7 C8 116.8(5) . . ?
C12 C7 S2 124.2(4) . . ?
C8 C7 S2 119.0(5) . . ?
C9 C8 C7 120.8(6) . . ?
C9 C8 H8 119.6 . . ?
C7 C8 H8 119.6 . . ?
C10 C9 C8 121.2(6) . . ?
C10 C9 H9 119.4 . . ?
C8 C9 H9 119.4 . . ?
C11 C10 C9 118.7(7) . . ?
C11 C10 H10 120.7 . . ?
C9 C10 H10 120.7 . . ?
C10 C11 C12 121.1(7) . . ?
C10 C11 H11 119.4 . . ?
C12 C11 H11 119.4 . . ?
C7 C12 C11 121.3(5) . . ?
C7 C12 H12 119.3 . . ?
C11 C12 H12 119.3 . . ?
C14 C13 C18 117.4(6) . . ?
C14 C13 S3 123.8(5) . . ?
C18 C13 S3 118.8(6) . . ?
C13 C14 C15 121.3(6) . . ?
C13 C14 H14 119.3 . . ?
C15 C14 H14 119.3 . . ?
C16 C15 C14 120.6(7) . . ?
C16 C15 H15 119.7 . . ?
C14 C15 H15 119.7 . . ?
C15 C16 C17 119.6(7) . . ?
C15 C16 H16 120.2 . . ?
C17 C16 H16 120.2 . . ?
C18 C17 C16 119.5(7) . . ?
C18 C17 H17 120.2 . . ?
C16 C17 H17 120.2 . . ?
C17 C18 C13 121.6(6) . . ?
C17 C18 H18 119.2 . . ?
C13 C18 H18 119.2 . . ?
C20 C19 C24 116.3(5) . . ?
C20 C19 S4 120.2(5) . . ?
C24 C19 S4 123.4(5) . . ?
C21 C20 C19 122.4(5) . . ?
C21 C20 H20 118.8 . . ?
C19 C20 H20 118.8 . . ?
C22 C21 C20 120.5(6) . . ?
C22 C21 H21 119.7 . . ?
C20 C21 H21 119.7 . . ?
C21 C22 C23 118.0(6) . . ?
C21 C22 H22 121.0 . . ?
C23 C22 H22 121.0 . . ?
C24 C23 C22 121.2(6) . . ?
C24 C23 H23 119.4 . . ?
C22 C23 H23 119.4 . . ?
C23 C24 C19 121.5(5) . . ?
C23 C24 H24 119.2 . . ?
C19 C24 H24 119.2 . . ?
C30 C25 C26 118.7(4) . . ?
C30 C25 P1 122.0(4) . . ?
C26 C25 P1 119.3(4) . . ?
C27 C26 C25 120.2(5) . . ?
C27 C26 H26 119.9 . . ?
C25 C26 H26 119.9 . . ?
C28 C27 C26 120.0(5) . . ?
C28 C27 H27 120.0 . . ?
C26 C27 H27 120.0 . . ?
C29 C28 C27 120.0(5) . . ?
C29 C28 H28 120.0 . . ?
C27 C28 H28 120.0 . . ?
C28 C29 C30 120.5(5) . . ?
C28 C29 H29 119.7 . . ?
C30 C29 H29 119.7 . . ?
C25 C30 C29 120.5(5) . . ?
C25 C30 H30 119.7 . . ?
C29 C30 H30 119.7 . . ?
C32 C31 C36 118.1(5) . . ?
C32 C31 P1 118.8(4) . . ?
C36 C31 P1 123.1(4) . . ?
C33 C32 C31 120.5(5) . . ?
C33 C32 H32 119.7 . . ?
C31 C32 H32 119.7 . . ?
C34 C33 C32 120.3(6) . . ?
C34 C33 H33 119.9 . . ?
C32 C33 H33 119.9 . . ?
C33 C34 C35 120.1(6) . . ?
C33 C34 H34 120.0 . . ?
C35 C34 H34 120.0 . . ?
C34 C35 C36 119.6(6) . . ?
C34 C35 H35 120.2 . . ?
C36 C35 H35 120.2 . . ?
C35 C36 C31 121.4(5) . . ?
C35 C36 H36 119.3 . . ?
C31 C36 H36 119.3 . . ?
C42 C37 C38 119.5(5) . . ?
C42 C37 P1 121.2(4) . . ?
C38 C37 P1 119.3(4) . . ?
C39 C38 C37 120.6(5) . . ?
C39 C38 H38 119.7 . . ?
C37 C38 H38 119.7 . . ?
C40 C39 C38 119.6(6) . . ?
C40 C39 H39 120.2 . . ?
C38 C39 H39 120.2 . . ?
C39 C40 C41 120.6(6) . . ?
C39 C40 H40 119.7 . . ?
C41 C40 H40 119.7 . . ?
C40 C41 C42 120.4(6) . . ?
C40 C41 H41 119.8 . . ?
C42 C41 H41 119.8 . . ?
C37 C42 C41 119.3(5) . . ?
C37 C42 H42 120.4 . . ?
C41 C42 H42 120.4 . . ?
C48 C43 C44 118.8(4) . . ?
C48 C43 P1 121.4(4) . . ?
C44 C43 P1 119.7(4) . . ?
C45 C44 C43 120.2(5) . . ?
C45 C44 H44 119.9 . . ?
C43 C44 H44 119.9 . . ?
C46 C45 C44 120.5(5) . . ?
C46 C45 H45 119.8 . . ?
C44 C45 H45 119.8 . . ?
C47 C46 C45 119.7(5) . . ?
C47 C46 H46 120.1 . . ?
C45 C46 H46 120.1 . . ?
C46 C47 C48 120.6(5) . . ?
C46 C47 H47 119.7 . . ?
C48 C47 H47 119.7 . . ?
C47 C48 C43 120.2(4) . . ?
C47 C48 H48 119.9 . . ?
C43 C48 H48 119.9 . . ?
C50 C49 C54 118.8(4) . . ?
C50 C49 P2 120.5(4) . . ?
C54 C49 P2 120.7(4) . . ?
C51 C50 C49 121.2(5) . . ?
C51 C50 H50 119.4 . . ?
C49 C50 H50 119.4 . . ?
C50 C51 C52 119.1(5) . . ?
C50 C51 H51 120.4 . . ?
C52 C51 H51 120.4 . . ?
C53 C52 C51 120.9(5) . . ?
C53 C52 H52 119.5 . . ?
C51 C52 H52 119.5 . . ?
C52 C53 C54 120.3(5) . . ?
C52 C53 H53 119.9 . . ?
C54 C53 H53 119.9 . . ?
C53 C54 C49 119.7(5) . . ?
C53 C54 H54 120.1 . . ?
C49 C54 H54 120.1 . . ?
C60 C55 C56 118.7(5) . . ?
C60 C55 P2 123.1(4) . . ?
C56 C55 P2 118.2(4) . . ?
C57 C56 C55 120.5(5) . . ?
C57 C56 H56 119.7 . . ?
C55 C56 H56 119.7 . . ?
C58 C57 C56 119.7(5) . . ?
C58 C57 H57 120.2 . . ?
C56 C57 H57 120.2 . . ?
C57 C58 C59 121.5(6) . . ?
C57 C58 H58 119.2 . . ?
C59 C58 H58 119.2 . . ?
C58 C59 C60 119.4(5) . . ?
C58 C59 H59 120.3 . . ?
C60 C59 H59 120.3 . . ?
C55 C60 C59 120.2(5) . . ?
C55 C60 H60 119.9 . . ?
C59 C60 H60 119.9 . . ?
C62 C61 C66 118.8(5) . . ?
C62 C61 P2 121.2(4) . . ?
C66 C61 P2 120.0(4) . . ?
C63 C62 C61 120.4(5) . . ?
C63 C62 H62 119.8 . . ?
C61 C62 H62 119.8 . . ?
C64 C63 C62 121.1(6) . . ?
C64 C63 H63 119.4 . . ?
C62 C63 H63 119.4 . . ?
C63 C64 C65 119.2(5) . . ?
C63 C64 H64 120.4 . . ?
C65 C64 H64 120.4 . . ?
C64 C65 C66 120.9(5) . . ?
C64 C65 H65 119.6 . . ?
C66 C65 H65 119.6 . . ?
C65 C66 C61 119.6(5) . . ?
C65 C66 H66 120.2 . . ?
C61 C66 H66 120.2 . . ?
C72 C67 C68 119.8(5) . . ?
C72 C67 P2 120.8(4) . . ?
C68 C67 P2 119.1(4) . . ?
C69 C68 C67 119.7(5) . . ?
C69 C68 H68 120.2 . . ?
C67 C68 H68 120.2 . . ?
C70 C69 C68 120.6(5) . . ?
C70 C69 H69 119.7 . . ?
C68 C69 H69 119.7 . . ?
C69 C70 C71 119.2(5) . . ?
C69 C70 H70 120.4 . . ?
C71 C70 H70 120.4 . . ?
C70 C71 C72 121.5(5) . . ?
C70 C71 H71 119.2 . . ?
C72 C71 H71 119.2 . . ?
C71 C72 C67 119.2(5) . . ?
C71 C72 H72 120.4 . . ?
C67 C72 H72 120.4 . . ?
O1 N1 Co1 175.9(5) . . ?
O2 N2 Co1 156.9(5) . . ?
O3 N3 Co2 168.8(6) . . ?
O4 N4 Co2 168.1(5) . . ?
C31 P1 C43 108.7(2) . . ?
C31 P1 C25 110.5(2) . . ?
C43 P1 C25 108.9(2) . . ?
C31 P1 C37 111.6(2) . . ?
C43 P1 C37 109.0(2) . . ?
C25 P1 C37 108.1(2) . . ?
C55 P2 C67 109.1(2) . . ?
C55 P2 C61 110.3(2) . . ?
C67 P2 C61 107.2(2) . . ?
C55 P2 C49 109.4(2) . . ?
C67 P2 C49 112.1(2) . . ?
C61 P2 C49 108.8(2) . . ?
C1 S1 Co1 109.5(2) . . ?
C7 S2 Co1 109.21(19) . . ?
C13 S3 Co2 109.0(2) . . ?
C19 S4 Co2 105.08(17) . . ?
N1 Co1 N2 114.7(3) . . ?
N1 Co1 S2 111.84(17) . . ?
N2 Co1 S2 110.30(17) . . ?
N1 Co1 S1 110.8(2) . . ?
N2 Co1 S1 116.67(18) . . ?
S2 Co1 S1 89.95(6) . . ?
N3 Co2 N4 112.9(3) . . ?
N3 Co2 S4 110.89(19) . . ?
N4 Co2 S4 112.57(18) . . ?
N3 Co2 S3 113.7(2) . . ?
N4 Co2 S3 113.29(16) . . ?
S4 Co2 S3 91.68(7) . . ?

loop_
_geom_bond_atom_site_label_1
_geom_bond_atom_site_label_2
_geom_bond_distance
_geom_bond_site_symmetry_2
_geom_bond_publ_flag
C1 C6 1.374(7) . ?
C1 C2 1.374(7) . ?
C1 S1 1.760(6) . ?
C2 C3 1.369(7) . ?
C2 H2 0.9500 . ?
C3 C4 1.350(7) . ?
C3 H3 0.9500 . ?
C4 C5 1.352(9) . ?
C4 H4 0.9500 . ?
C5 C6 1.380(9) . ?
C5 H5 0.9500 . ?
C6 H6 0.9500 . ?
C7 C12 1.381(7) . ?
C7 C8 1.382(6) . ?
C7 S2 1.745(6) . ?
C8 C9 1.384(7) . ?
C8 H8 0.9500 . ?
C9 C10 1.365(8) . ?
C9 H9 0.9500 . ?
C10 C11 1.343(8) . ?
C10 H10 0.9500 . ?
C11 C12 1.388(7) . ?
C11 H11 0.9500 . ?
C12 H12 0.9500 . ?
C13 C14 1.377(7) . ?
C13 C18 1.394(7) . ?
C13 S3 1.748(6) . ?
C14 C15 1.378(7) . ?
C14 H14 0.9500 . ?
C15 C16 1.362(7) . ?
C15 H15 0.9500 . ?
C16 C17 1.385(8) . ?
C16 H16 0.9500 . ?
C17 C18 1.373(8) . ?
C17 H17 0.9500 . ?
C18 H18 0.9500 . ?
C19 C20 1.370(6) . ?
C19 C24 1.377(7) . ?
C19 S4 1.757(5) . ?
C20 C21 1.371(7) . ?
C20 H20 0.9500 . ?
C21 C22 1.362(8) . ?
C21 H21 0.9500 . ?
C22 C23 1.370(7) . ?
C22 H22 0.9500 . ?
C23 C24 1.366(7) . ?
C23 H23 0.9500 . ?
C24 H24 0.9500 . ?
C25 C30 1.368(6) . ?
C25 C26 1.391(6) . ?
C25 P1 1.783(4) . ?
C26 C27 1.374(6) . ?
C26 H26 0.9500 . ?
C27 C28 1.366(6) . ?
C27 H27 0.9500 . ?
C28 C29 1.360(6) . ?
C28 H28 0.9500 . ?
C29 C30 1.369(6) . ?
C29 H29 0.9500 . ?
C30 H30 0.9500 . ?
C31 C32 1.378(6) . ?
C31 C36 1.379(6) . ?
C31 P1 1.774(5) . ?
C32 C33 1.380(7) . ?
C32 H32 0.9500 . ?
C33 C34 1.364(7) . ?
C33 H33 0.9500 . ?
C34 C35 1.368(7) . ?
C34 H34 0.9500 . ?
C35 C36 1.372(6) . ?
C35 H35 0.9500 . ?
C36 H36 0.9500 . ?
C37 C42 1.376(6) . ?
C37 C38 1.379(6) . ?
C37 P1 1.784(5) . ?
C38 C39 1.369(6) . ?
C38 H38 0.9500 . ?
C39 C40 1.359(7) . ?
C39 H39 0.9500 . ?
C40 C41 1.365(7) . ?
C40 H40 0.9500 . ?
C41 C42 1.378(7) . ?
C41 H41 0.9500 . ?
C42 H42 0.9500 . ?
C43 C48 1.383(6) . ?
C43 C44 1.385(5) . ?
C43 P1 1.779(5) . ?
C44 C45 1.373(6) . ?
C44 H44 0.9500 . ?
C45 C46 1.368(6) . ?
C45 H45 0.9500 . ?
C46 C47 1.363(6) . ?
C46 H46 0.9500 . ?
C47 C48 1.374(6) . ?
C47 H47 0.9500 . ?
C48 H48 0.9500 . ?
C49 C50 1.374(6) . ?
C49 C54 1.383(6) . ?
C49 P2 1.787(5) . ?
C50 C51 1.370(6) . ?
C50 H50 0.9500 . ?
C51 C52 1.370(7) . ?
C51 H51 0.9500 . ?
C52 C53 1.348(7) . ?
C52 H52 0.9500 . ?
C53 C54 1.382(7) . ?
C53 H53 0.9500 . ?
C54 H54 0.9500 . ?
C55 C60 1.386(6) . ?
C55 C56 1.388(6) . ?
C55 P2 1.773(5) . ?
C56 C57 1.371(6) . ?
C56 H56 0.9500 . ?
C57 C58 1.359(7) . ?
C57 H57 0.9500 . ?
C58 C59 1.359(7) . ?
C58 H58 0.9500 . ?
C59 C60 1.386(6) . ?
C59 H59 0.9500 . ?
C60 H60 0.9500 . ?
C61 C62 1.377(6) . ?
C61 C66 1.386(6) . ?
C61 P2 1.782(5) . ?
C62 C63 1.364(6) . ?
C62 H62 0.9500 . ?
C63 C64 1.356(7) . ?
C63 H63 0.9500 . ?
C64 C65 1.365(7) . ?
C64 H64 0.9500 . ?
C65 C66 1.375(6) . ?
C65 H65 0.9500 . ?
C66 H66 0.9500 . ?
C67 C72 1.376(6) . ?
C67 C68 1.384(6) . ?
C67 P2 1.774(5) . ?
C68 C69 1.374(6) . ?
C68 H68 0.9500 . ?
C69 C70 1.367(7) . ?
C69 H69 0.9500 . ?
C70 C71 1.366(7) . ?
C70 H70 0.9500 . ?
C71 C72 1.369(6) . ?
C71 H71 0.9500 . ?
C72 H72 0.9500 . ?
N1 O1 1.130(5) . ?
N1 Co1 1.624(6) . ?
N2 O2 1.116(5) . ?
N2 Co1 1.684(6) . ?
N3 O3 1.112(5) . ?
N3 Co2 1.637(6) . ?
N4 O4 1.124(4) . ?
N4 Co2 1.650(5) . ?
S1 Co1 2.2544(19) . ?
S2 Co1 2.2479(14) . ?
S3 Co2 2.2569(17) . ?
S4 Co2 2.2467(17) . ?
